data_4339509
loop_
_publ_author_name
'Zhao, Ningfeng'
'Van Stipdonk, Michael J.'
'Bauer, Cary'
'Campana, Charles'
'Eichhorn, David M.'

_publ_section_title
;
 Sandwich compounds of cyanotrispyrazolylborates: complexation-induced
 ligand isomerization.
;
_journal_issue 21
_journal_name_full 'Inorganic chemistry'
_journal_page_first 8662
_journal_page_last 8667
_journal_paper_doi 10.1021/ic700628b
_journal_volume 46
_journal_year 2007
_chemical_formula_moiety 'C30 H19 B1 N9 Tl1'
_chemical_formula_sum 'C30 H19 B N9 Tl'
_chemical_formula_weight 720.75
_space_group_IT_number 147
_symmetry_cell_setting trigonal
_symmetry_space_group_name_Hall '-P 3'
_symmetry_space_group_name_H-M 'P -3'
_audit_creation_date 2005-04-26T12:42:13-00:00
_audit_creation_method 'WinGX routine CIF_UPDATE'
_cell_angle_alpha 90
_cell_angle_beta 90
_cell_angle_gamma 120
_cell_formula_units_Z 2
_cell_length_a 15.077
_cell_length_b 15.077
_cell_length_c 8.056
_cell_measurement_reflns_used 24
_cell_measurement_temperature 293(2)
_cell_measurement_theta_max 12
_cell_measurement_theta_min 10
_cell_volume 1585.915
_computing_cell_refinement 'CAD4 Express (Enraf Nonius, 1994)'
_computing_data_collection 'CAD4 Express (Enraf Nonius, 1994)'
_computing_data_reduction 'XCAD4 (Harms & Wocadlo, 1995)'
_computing_molecular_graphics 'Ortep-3 for Windows (Farrugia, 1997)'
_computing_publication_material 'WinGX publication routines (Farrugia, 1999)'
_computing_structure_refinement 'SHELXL-97 (Sheldrick, 1997)'
_computing_structure_solution 'SIR92 (Giacovazzo et al, 1993)'
_diffrn_measured_fraction_theta_full 1
_diffrn_measured_fraction_theta_max 1.005
_diffrn_measurement_device '\k-geometry diffractometer'
_diffrn_measurement_device_type 'Enraf Nonius CAD4'
_diffrn_measurement_method 'non-profiled omega/2theta scans'
_diffrn_radiation_probe x-ray
_diffrn_radiation_type MoK\a
_diffrn_radiation_wavelength 0.71073
_diffrn_reflns_av_R_equivalents 0.0992
_diffrn_reflns_limit_h_max 18
_diffrn_reflns_limit_h_min 0
_diffrn_reflns_limit_k_max 16
_diffrn_reflns_limit_k_min -18
_diffrn_reflns_limit_l_max 9
_diffrn_reflns_limit_l_min -9
_diffrn_reflns_number 6445
_diffrn_reflns_theta_full 25.97
_diffrn_reflns_theta_max 25.97
_diffrn_reflns_theta_min 1.56
_diffrn_standards_decay_% 1
_diffrn_standards_interval_time 60
_diffrn_standards_number 3
_exptl_absorpt_coefficient_mu 5.124
_exptl_absorpt_correction_T_max 0.3585
_exptl_absorpt_correction_T_min 0.2758
_exptl_absorpt_correction_type psi-scan
_exptl_absorpt_process_details 'North, Phillips, Matthews (1968)'
_exptl_crystal_colour yellow
_exptl_crystal_density_diffrn 1.541
_exptl_crystal_density_method 'not measured'
_exptl_crystal_description prism
_exptl_crystal_F_000 712
_exptl_crystal_size_max 0.2
_exptl_crystal_size_mid 0.2
_exptl_crystal_size_min 0.2
_refine_diff_density_max 1.731
_refine_diff_density_min -1.154
_refine_ls_extinction_method none
_refine_ls_goodness_of_fit_ref 1.111
_refine_ls_hydrogen_treatment mixed
_refine_ls_matrix_type full
_refine_ls_number_parameters 125
_refine_ls_number_reflns 2083
_refine_ls_number_restraints 0
_refine_ls_restrained_S_all 1.111
_refine_ls_R_factor_gt 0.0379
_refine_ls_shift/su_max 0.001
_refine_ls_structure_factor_coef Fsqd
_refine_ls_weighting_details 'calc w=1/[\s^2^(Fo^2^)+(0.0460P)^2^+0.0000P] where P=(Fo^2^+2Fc^2^)/3'
_refine_ls_weighting_scheme calc
_refine_ls_wR_factor_ref 0.1016
_reflns_number_gt 1457
_reflns_number_total 2083
_reflns_threshold_expression >2sigma(I)
_cod_data_source_file ic700628b-file003.cif
_cod_data_source_block pz0035a
_cod_original_cell_volume 1587.5
_cod_original_formula_sum 'C30 H19 B1 N9 Tl1'
_cod_database_code 4339509

loop_
_symmetry_equiv_pos_as_xyz
'x, y, z'
'-y, x-y, z'
'-x+y, -x, z'
'-x, -y, -z'
'y, -x+y, -z'
'x-y, x, -z'

loop_
_atom_site_label
_atom_site_type_symbol
_atom_site_fract_x
_atom_site_fract_y
_atom_site_fract_z
_atom_site_U_iso_or_equiv
_atom_site_adp_type
_atom_site_occupancy
_atom_site_calc_flag
_atom_site_refinement_flags
H1 H -0.3333 0.3333 1.441(15) 0.05 Uiso 1 d S
C1 C -0.3941(5) 0.1438(5) 1.3118(8) 0.0448(16) Uani 1 d .
H1A H -0.4174 0.1388 1.4202 0.054 Uiso 1 calc R
C2 C -0.3977(5) 0.0654(5) 1.2204(8) 0.0431(16) Uani 1 d .
C3 C -0.3543(5) 0.1098(5) 1.0659(8) 0.0393(15) Uani 1 d .
C4 C -0.4442(6) -0.0373(6) 1.2755(9) 0.0497(18) Uani 1 d .
C5 C -0.3339(5) 0.0644(5) 0.9201(8) 0.0418(16) Uani 1 d .
C6 C -0.3750(6) -0.0392(6) 0.9023(9) 0.056(2) Uani 1 d .
H6 H -0.4185 -0.0828 0.984 0.068 Uiso 1 calc R
C7 C -0.3534(7) -0.0799(7) 0.7667(10) 0.073(3) Uani 1 d .
H7 H -0.378 -0.1499 0.7606 0.087 Uiso 1 calc R
C8 C -0.2949(7) -0.0162(7) 0.6387(11) 0.071(3) Uani 1 d .
H8 H -0.2832 -0.0438 0.5435 0.086 Uiso 1 calc R
C9 C -0.2549(7) 0.0857(7) 0.6525(11) 0.068(2) Uani 1 d .
H9 H -0.2143 0.1289 0.568 0.082 Uiso 1 calc R
C10 C -0.2743(6) 0.1258(6) 0.7915(10) 0.057(2) Uani 1 d .
H10 H -0.2465 0.1962 0.7995 0.069 Uiso 1 calc R
B B -0.3333 0.3333 1.2774(14) 0.042(3) Uani 1 d S
N1 N -0.3521(4) 0.2279(4) 1.2203(6) 0.0403(13) Uani 1 d .
N2 N -0.3270(4) 0.2092(4) 1.0677(6) 0.0392(12) Uani 1 d .
N3 N -0.4831(6) -0.1195(5) 1.3194(8) 0.0596(17) Uani 1 d .
Tl Tl -0.3333 0.3333 0.81425(5) 0.04456(19) Uani 1 d S

loop_
_atom_site_aniso_label
_atom_site_aniso_U_11
_atom_site_aniso_U_22
_atom_site_aniso_U_33
_atom_site_aniso_U_23
_atom_site_aniso_U_13
_atom_site_aniso_U_12
C1 0.053(4) 0.051(4) 0.029(3) 0.005(3) 0.005(3) 0.025(4)
C2 0.049(4) 0.049(4) 0.031(3) 0.007(3) 0.004(3) 0.024(3)
C3 0.042(4) 0.049(4) 0.030(3) 0.002(3) -0.003(3) 0.025(3)
C4 0.063(5) 0.052(5) 0.036(4) 0.000(3) 0.005(3) 0.030(4)
C5 0.041(4) 0.046(4) 0.036(3) 0.001(3) 0.002(3) 0.020(3)
C6 0.061(5) 0.052(5) 0.041(4) 0.002(3) 0.014(4) 0.016(4)
C7 0.092(7) 0.057(5) 0.052(5) -0.008(4) 0.017(5) 0.024(5)
C8 0.081(6) 0.074(6) 0.054(5) -0.011(5) 0.014(5) 0.035(5)
C9 0.076(6) 0.066(6) 0.052(5) 0.007(4) 0.027(4) 0.028(5)
C10 0.065(5) 0.051(5) 0.053(4) -0.002(4) 0.013(4) 0.027(4)
B 0.049(5) 0.049(5) 0.028(6) 0 0 0.024(2)
N1 0.047(3) 0.047(3) 0.028(3) 0.005(2) 0.003(2) 0.024(3)
N2 0.049(3) 0.048(3) 0.022(2) 0.002(2) 0.004(2) 0.025(3)
N3 0.082(5) 0.053(4) 0.044(3) 0.007(3) 0.017(3) 0.033(4)
Tl 0.0554(2) 0.0554(2) 0.0230(2) 0 0 0.02770(12)

loop_
_atom_type_symbol
_atom_type_description
_atom_type_scat_dispersion_real
_atom_type_scat_dispersion_imag
_atom_type_scat_source
C C 0.003 0.002 'International Tables Vol C Tables 4.2.6.8 and 6.1.1.4'
H H 0 0 'International Tables Vol C Tables 4.2.6.8 and 6.1.1.4'
B B 0.001 0.001 'International Tables Vol C Tables 4.2.6.8 and 6.1.1.4'
N N 0.006 0.003 'International Tables Vol C Tables 4.2.6.8 and 6.1.1.4'
Tl Tl -2.836 9.669 'International Tables Vol C Tables 4.2.6.8 and 6.1.1.4'
O O 0.011 0.006 'International Tables Vol C Tables 4.2.6.8 and 6.1.1.4'

loop_
_geom_angle_atom_site_label_1
_geom_angle_atom_site_label_2
_geom_angle_atom_site_label_3
_geom_angle
_geom_angle_site_symmetry_1
_geom_angle_site_symmetry_3
N1 C1 C2 108.7(6) . .
C1 C2 C3 104.8(6) . .
C1 C2 C4 124.0(6) . .
C3 C2 C4 131.0(7) . .
N2 C3 C2 109.4(6) . .
N2 C3 C5 120.7(6) . .
C2 C3 C5 129.8(6) . .
N3 C4 C2 178.8(9) . .
C6 C5 C10 117.3(7) . .
C6 C5 C3 122.3(6) . .
C10 C5 C3 120.3(6) . .
C7 C6 C5 121.4(7) . .
C6 C7 C8 119.7(8) . .
C9 C8 C7 119.8(8) . .
C8 C9 C10 119.8(8) . .
C9 C10 C5 121.9(7) . .
N1 B N1 111.4(4) 3_455 .
C1 N1 N2 110.9(5) . .
C1 N1 B 125.2(6) . .
N2 N1 B 123.9(6) . .
C3 N2 N1 106.2(5) . .
C3 N2 Tl 130.1(4) . .
N1 N2 Tl 114.6(4) . .
N2 Tl N2 72.77(16) . 3_455

loop_
_geom_bond_atom_site_label_1
_geom_bond_atom_site_label_2
_geom_bond_distance
C1 N1 1.323(8)
C1 C2 1.371(9)
C2 C3 1.411(9)
C2 C4 1.415(11)
C3 N2 1.342(9)
C3 C5 1.467(9)
C4 N3 1.132(9)
C5 C6 1.371(10)
C5 C10 1.381(10)
C6 C7 1.369(10)
C7 C8 1.385(12)
C8 C9 1.347(12)
C9 C10 1.371(10)
B N1 1.540(6)
N1 N2 1.357(7)
N2 Tl 2.803(5)
